data_7038568
loop_
_publ_author_name
'M\"akel\"a, T'
'Rissanen, K.'

_publ_section_title
;
 Ion pair complexes and anion binding in the solution of a ditopic
 receptor.
;
_journal_issue 15
_journal_name_full 'Dalton transactions (Cambridge, England : 2003)'
_journal_page_first 6481
_journal_page_last 6490
_journal_paper_doi 10.1039/c6dt00414h
_journal_volume 45
_journal_year 2016
_chemical_formula_moiety 'C56 H60 K N12 O22, H2 O, Cl'
_chemical_formula_sum 'C56 H62 Cl K N12 O23'
_chemical_formula_weight 1345.72
_chemical_name_systematic
;
 ?
;
_space_group_crystal_system triclinic
_space_group_IT_number 2
_space_group_name_Hall '-P 1'
_space_group_name_H-M_alt 'P -1'
_symmetry_space_group_name_Hall '-P 1'
_symmetry_space_group_name_H-M 'P -1'
_atom_sites_solution_hydrogens mixed
_atom_sites_solution_primary direct
_audit_creation_date 2015-06-26
_audit_creation_method
;
Olex2 1.2
(compiled 2015.01.26 svn.r3150 for OlexSys, GUI svn.r4998)
;
_audit_update_record
;
2015-09-17 deposited with the CCDC.
2016-02-24 downloaded from the CCDC.
;
_cell_angle_alpha 105.004(2)
_cell_angle_beta 97.408(2)
_cell_angle_gamma 109.292(2)
_cell_formula_units_Z 2
_cell_length_a 10.5214(2)
_cell_length_b 15.4120(4)
_cell_length_c 21.1832(5)
_cell_measurement_reflns_used 11120
_cell_measurement_temperature 123.01(10)
_cell_measurement_theta_max 73.0840
_cell_measurement_theta_min 4.4260
_cell_volume 3043.68(14)
_computing_cell_refinement
;
CrysAlisPro, Agilent Technologies,
Version 1.171.37.35 (release 13-08-2014 CrysAlis171 .NET)
(compiled Aug 13 2014,18:06:01)
;
_computing_data_collection
;
CrysAlisPro, Agilent Technologies,
Version 1.171.37.35 (release 13-08-2014 CrysAlis171 .NET)
(compiled Aug 13 2014,18:06:01)
;
_computing_data_reduction
;
CrysAlisPro, Agilent Technologies,
Version 1.171.37.35 (release 13-08-2014 CrysAlis171 .NET)
(compiled Aug 13 2014,18:06:01)
;
_computing_molecular_graphics 'Olex2 (Dolomanov et al., 2009)'
_computing_publication_material 'Olex2 (Dolomanov et al., 2009)'
_computing_structure_refinement 'ShelXL (Sheldrick, 2008)'
_computing_structure_solution 'ShelXS (Sheldrick, 2008)'
_diffrn_ambient_environment N~2~
_diffrn_ambient_temperature 123.01(10)
_diffrn_detector 'CCD plate'
_diffrn_detector_area_resol_mean 5.1977
_diffrn_detector_type Atlas
_diffrn_measured_fraction_theta_full 0.986
_diffrn_measured_fraction_theta_max 0.986
_diffrn_measurement_details
;
  1 omega  -49.00   27.00   1.0000    1.5000
omega____ theta____ kappa____ phi______ frames
    -      -41.6513   37.0000 -150.0000 76

  2 omega   23.00   98.00   1.0000    1.5000
omega____ theta____ kappa____ phi______ frames
    -       41.6513 -125.0000  -30.0000 75

  3 omega   35.00  121.00   1.0000    7.5000
omega____ theta____ kappa____ phi______ frames
    -      105.0818 -125.0000   60.0000 86

  4 omega   54.00   99.00   1.0000    7.5000
omega____ theta____ kappa____ phi______ frames
    -      105.0818  -45.0000   90.0000 45

  5 omega   86.00  171.00   1.0000    7.5000
omega____ theta____ kappa____ phi______ frames
    -      105.0818   45.0000  150.0000 85

  6 omega   94.00  178.00   1.0000    7.5000
omega____ theta____ kappa____ phi______ frames
    -      105.0818  125.0000   90.0000 84

  7 omega   52.00  178.00   1.0000    7.5000
omega____ theta____ kappa____ phi______ frames
    -      105.0818   15.0000  -90.0000 126

  8 omega  102.00  178.00   1.0000    7.5000
omega____ theta____ kappa____ phi______ frames
    -      105.0818  125.0000 -180.0000 76

  9 omega   37.00  133.00   1.0000    7.5000
omega____ theta____ kappa____ phi______ frames
    -      105.0818  -61.0000 -180.0000 96

 10 omega   22.00  109.00   1.0000    7.5000
omega____ theta____ kappa____ phi______ frames
    -      105.0818  -94.0000  120.0000 87

 11 omega -122.00   -1.00   1.0000    1.5000
omega____ theta____ kappa____ phi______ frames
    -      -41.6513  -19.0000   30.0000 121
;
_diffrn_measurement_device 'four-circle diffractometer'
_diffrn_measurement_device_type 'SuperNova, Dual, Cu at zero, Atlas'
_diffrn_measurement_method '\w scans'
_diffrn_orient_matrix_UB_11 -0.1029641000
_diffrn_orient_matrix_UB_12 -0.0952647000
_diffrn_orient_matrix_UB_13 -0.0530661000
_diffrn_orient_matrix_UB_21 -0.0447264000
_diffrn_orient_matrix_UB_22 0.0585321000
_diffrn_orient_matrix_UB_23 -0.0410681000
_diffrn_orient_matrix_UB_31 0.1134628000
_diffrn_orient_matrix_UB_32 -0.0036139000
_diffrn_orient_matrix_UB_33 -0.0387098000
_diffrn_radiation_monochromator mirror
_diffrn_radiation_probe x-ray
_diffrn_radiation_type CuK\a
_diffrn_radiation_wavelength 1.54184
_diffrn_reflns_av_R_equivalents 0.0360
_diffrn_reflns_av_unetI/netI 0.0443
_diffrn_reflns_Laue_measured_fraction_full 0.967
_diffrn_reflns_Laue_measured_fraction_max 0.986
_diffrn_reflns_limit_h_max 12
_diffrn_reflns_limit_h_min -10
_diffrn_reflns_limit_k_max 18
_diffrn_reflns_limit_k_min -18
_diffrn_reflns_limit_l_max 18
_diffrn_reflns_limit_l_min -25
_diffrn_reflns_number 17614
_diffrn_reflns_point_group_measured_fraction_full 0.967
_diffrn_reflns_point_group_measured_fraction_max 0.986
_diffrn_reflns_theta_full 67.684
_diffrn_reflns_theta_max 66.748
_diffrn_reflns_theta_min 3.209
_diffrn_source 'sealed X-ray tube'
_diffrn_source_type 'SuperNova (Cu) X-ray Source'
_exptl_absorpt_coefficient_mu 1.957
_exptl_absorpt_correction_T_max 0.791
_exptl_absorpt_correction_T_min 0.662
_exptl_absorpt_correction_type analytical
_exptl_absorpt_process_details
;
CrysAlisPro, Agilent Technologies,
Version 1.171.37.35 (release 13-08-2014 CrysAlis171 .NET)
(compiled Aug 13 2014,18:06:01)
Analytical numeric absorption correction using a multifaceted crystal
            model based on expressions derived by R.C. Clark & J.S. Reid.
(Clark, R. C. & Reid, J. S. (1995). Acta Cryst. A51, 887-897)
Empirical absorption correction using spherical harmonics,
 implemented in SCALE3 ABSPACK scaling algorithm.
;
_exptl_crystal_colour yellow
_exptl_crystal_colour_primary yellow
_exptl_crystal_density_diffrn 1.468
_exptl_crystal_description block
_exptl_crystal_F_000 1404
_exptl_crystal_size_max 0.2021
_exptl_crystal_size_mid 0.1879
_exptl_crystal_size_min 0.1025
_refine_diff_density_max 0.550
_refine_diff_density_min -0.885
_refine_diff_density_rms 0.084
_refine_ls_extinction_method none
_refine_ls_goodness_of_fit_ref 1.059
_refine_ls_hydrogen_treatment constr
_refine_ls_matrix_type full
_refine_ls_number_parameters 841
_refine_ls_number_reflns 10659
_refine_ls_number_restraints 0
_refine_ls_restrained_S_all 1.059
_refine_ls_R_factor_all 0.0583
_refine_ls_R_factor_gt 0.0542
_refine_ls_shift/su_max 0.001
_refine_ls_shift/su_mean 0.000
_refine_ls_structure_factor_coef Fsqd
_refine_ls_weighting_details 'w=1/[\s^2^(Fo^2^)+(0.1027P)^2^+0.9218P] where P=(Fo^2^+2Fc^2^)/3'
_refine_ls_weighting_scheme calc
_refine_ls_wR_factor_gt 0.1489
_refine_ls_wR_factor_ref 0.1551
_reflns_Friedel_coverage 0.000
_reflns_number_gt 9612
_reflns_number_total 10659
_reflns_threshold_expression 'I > 2\s(I)'
_cod_data_source_file c6dt00414h2.cif
_cod_data_source_block R1_KCl
_cod_depositor_comments 'Adding full bibliography for 7038560--7038573.cif.'
_cod_original_cell_volume 3043.69(14)
_cod_database_code 7038568
_shelxl_version_number 2013-4
_chemical_oxdiff_formula 'C56 H56 N12 O23 K2 Cl2'
_shelx_space_group_comment
;
The symmetry employed for this shelxl refinement is uniquely defined
by the following loop, which should always be used as a source of
symmetry information in preference to the above space-group names.
They are only intended as comments.
;
_reflns_odcompleteness_completeness 98.54
_reflns_odcompleteness_iscentric 1
_reflns_odcompleteness_theta 66.97
_olex2_refinement_description
;
1. Fixed Uiso
 At 1.2 times of:
  All C(H) groups, All C(H,H) groups, All N(H) groups
 At 1.5 times of:
  All O(H,H) groups
2.a Free rotating group:
 O12(H12a,H12b)
2.b Secondary CH2 refined with riding coordinates:
 C21A(H21c,H21d), C21B(H21a,H21b), C22A(H22a,H22b), C22B(H22c,H22d), C23A(H23c,
 H23d), C23B(H23a,H23b), C24A(H24a,H24b), C24B(H24c,H24d), C25A(H25a,H25b),
 C25B(H25c,H25d), C26A(H26c,H26d), C26B(H26a,H26b), C27A(H27a,H27b), C27B(H27c,
 H27d), C28A(H28c,H28d), C28B(H28a,H28b)
2.c Aromatic/amide H refined with riding coordinates:
 N1A(H1A), N1B(H1B), N2A(H2A), N2B(H2B), N3A(H3Aa), N3B(H3B), N4A(H4A),
 N4B(H4B), C3A(H3A), C3B(H3Ba), C4A(H4Aa), C4B(H4Ba), C6A(H6A), C6B(H6B),
 C7A(H7A), C7B(H7B), C10A(H10A), C10B(H10B), C11A(H11A), C11B(H11B), C13A(H13A),
  C13B(H13B), C14A(H14A), C14B(H14B), C17A(H17A), C17B(H17B), C20A(H20A),
 C20B(H20B)
;
_olex2_date_sample_data_collection 21.5.2015
_olex2_submission_special_instructions 'No special instructions were received'

loop_
_space_group_symop_operation_xyz
'x, y, z'
'-x, -y, -z'

loop_
_atom_site_label
_atom_site_type_symbol
_atom_site_fract_x
_atom_site_fract_y
_atom_site_fract_z
_atom_site_U_iso_or_equiv
_atom_site_adp_type
_atom_site_occupancy
_atom_site_site_symmetry_order
_atom_site_calc_flag
_atom_site_refinement_flags_posn
K1 K 0.64765(4) 0.28399(3) 0.32185(2) 0.02366(13) Uani 1 1 d .
O1A O 0.66026(17) 0.75917(11) 0.46201(8) 0.0285(3) Uani 1 1 d .
O1B O 0.69603(17) 0.64957(11) 0.07305(8) 0.0265(3) Uani 1 1 d .
O2A O 0.20153(18) 0.63895(13) 0.31681(8) 0.0327(4) Uani 1 1 d .
O2B O 0.33401(17) 0.58840(11) 0.11233(7) 0.0267(3) Uani 1 1 d .
O3A O 1.10582(18) 1.23846(12) 0.60988(8) 0.0320(4) Uani 1 1 d .
O3B O 0.8459(2) 1.01152(14) -0.07341(10) 0.0432(4) Uani 1 1 d .
O4A O 1.07491(19) 1.28872(12) 0.52462(9) 0.0354(4) Uani 1 1 d .
O4B O 0.6719(2) 1.05040(14) -0.05419(11) 0.0436(4) Uani 1 1 d .
O5A O -0.1218(3) 0.94679(16) 0.26450(12) 0.0531(6) Uani 1 1 d .
O5B O 0.0216(2) 0.81088(14) -0.06139(10) 0.0443(5) Uani 1 1 d .
O6A O -0.05128(18) 0.97156(13) 0.17728(9) 0.0358(4) Uani 1 1 d .
O6B O -0.1532(2) 0.67573(17) -0.11329(11) 0.0539(6) Uani 1 1 d .
O7A O 0.53801(17) 0.40572(11) 0.40829(8) 0.0272(3) Uani 1 1 d .
O7B O 0.75563(16) 0.45191(11) 0.27928(8) 0.0254(3) Uani 1 1 d .
O8A O 0.70078(18) 0.32360(12) 0.46516(8) 0.0311(4) Uani 1 1 d .
O8B O 0.89941(16) 0.43957(11) 0.39398(8) 0.0276(3) Uani 1 1 d .
O9A O 0.54756(19) 0.13255(13) 0.37321(9) 0.0359(4) Uani 1 1 d .
O9B O 0.89187(17) 0.24684(12) 0.34370(9) 0.0317(4) Uani 1 1 d .
O10A O 0.40547(17) 0.12897(11) 0.24597(9) 0.0310(4) Uani 1 1 d .
O10B O 0.74669(18) 0.19779(13) 0.20847(9) 0.0341(4) Uani 1 1 d .
O11A O 0.35640(17) 0.29547(11) 0.30199(8) 0.0281(3) Uani 1 1 d .
O11B O 0.56456(16) 0.29503(11) 0.18943(7) 0.0242(3) Uani 1 1 d .
N1A N 0.5309(2) 0.69488(13) 0.35331(9) 0.0251(4) Uani 1 1 d .
H1A H 0.5023 0.7114 0.3201 0.030 Uiso 1 1 calc R
N1B N 0.62259(19) 0.66033(13) 0.17054(9) 0.0232(4) Uani 1 1 d .
H1B H 0.6116 0.6994 0.2046 0.028 Uiso 1 1 calc R
N2A N 0.6550(2) 0.85698(14) 0.39694(9) 0.0290(4) Uani 1 1 d .
H2A H 0.6113 0.8567 0.3596 0.035 Uiso 1 1 calc R
N2B N 0.6424(2) 0.77927(13) 0.12312(9) 0.0259(4) Uani 1 1 d .
H2B H 0.6127 0.8036 0.1567 0.031 Uiso 1 1 calc R
N3A N 0.31409(19) 0.57412(13) 0.24445(9) 0.0238(4) Uani 1 1 d .
H3AA H 0.3290 0.5654 0.2048 0.029 Uiso 1 1 calc R
N3B N 0.42710(19) 0.48078(13) 0.06321(8) 0.0225(4) Uani 1 1 d .
H3B H 0.4291 0.4447 0.0251 0.027 Uiso 1 1 calc R
N4A N 0.19312(19) 0.66103(13) 0.21280(9) 0.0249(4) Uani 1 1 d .
H4A H 0.2099 0.6393 0.1744 0.030 Uiso 1 1 calc R
N4B N 0.2761(2) 0.51719(13) -0.00203(9) 0.0257(4) Uani 1 1 d .
H4B H 0.2815 0.4720 -0.0340 0.031 Uiso 1 1 calc R
N5A N 1.0500(2) 1.22464(13) 0.55135(9) 0.0269(4) Uani 1 1 d .
N5B N 0.7492(2) 1.00751(14) -0.04599(10) 0.0319(4) Uani 1 1 d .
N6A N -0.0616(2) 0.93075(14) 0.21990(11) 0.0305(4) Uani 1 1 d .
N6B N -0.0343(2) 0.72150(17) -0.07919(10) 0.0347(5) Uani 1 1 d .
C1A C 0.6191(2) 0.76935(15) 0.40875(11) 0.0245(4) Uani 1 1 d .
C1B C 0.6560(2) 0.69274(15) 0.11906(10) 0.0215(4) Uani 1 1 d .
C2A C 0.7537(2) 0.94592(16) 0.43832(11) 0.0255(4) Uani 1 1 d .
C2B C 0.6713(2) 0.83228(15) 0.07899(11) 0.0237(4) Uani 1 1 d .
C3A C 0.8041(3) 0.96849(17) 0.50748(12) 0.0309(5) Uani 1 1 d .
H3A H 0.7718 0.9225 0.5287 0.037 Uiso 1 1 calc R
C3B C 0.7584(2) 0.82269(16) 0.03562(11) 0.0261(4) Uani 1 1 d .
H3BA H 0.7983 0.7768 0.0338 0.031 Uiso 1 1 calc R
C4A C 0.9022(3) 1.05968(17) 0.54388(11) 0.0302(5) Uani 1 1 d .
H4AA H 0.9365 1.0751 0.5898 0.036 Uiso 1 1 calc R
C4B C 0.7859(2) 0.88136(17) -0.00474(12) 0.0284(5) Uani 1 1 d .
H4BA H 0.8453 0.8761 -0.0332 0.034 Uiso 1 1 calc R
C5A C 0.9494(2) 1.12810(16) 0.51232(11) 0.0259(4) Uani 1 1 d .
C5B C 0.7232(2) 0.94799(16) -0.00184(11) 0.0271(5) Uani 1 1 d .
C6A C 0.9004(2) 1.10770(16) 0.44396(11) 0.0272(4) Uani 1 1 d .
H6A H 0.9327 1.1544 0.4233 0.033 Uiso 1 1 calc R
C6B C 0.6362(2) 0.95875(16) 0.04055(12) 0.0290(5) Uani 1 1 d .
H6B H 0.5953 1.0040 0.0415 0.035 Uiso 1 1 calc R
C7A C 0.8028(3) 1.01703(16) 0.40745(11) 0.0279(5) Uani 1 1 d .
H7A H 0.7688 1.0025 0.3616 0.033 Uiso 1 1 calc R
C7B C 0.6107(2) 0.90146(16) 0.08148(12) 0.0288(5) Uani 1 1 d .
H7B H 0.5533 0.9086 0.1107 0.035 Uiso 1 1 calc R
C8A C 0.2338(2) 0.62606(15) 0.26319(11) 0.0239(4) Uani 1 1 d .
C8B C 0.3452(2) 0.53288(15) 0.06201(10) 0.0215(4) Uani 1 1 d .
C9A C 0.1283(2) 0.72714(15) 0.21781(11) 0.0236(4) Uani 1 1 d .
C9B C 0.1981(2) 0.56865(16) -0.01925(10) 0.0234(4) Uani 1 1 d .
C10A C 0.0602(2) 0.75040(16) 0.26802(12) 0.0278(5) Uani 1 1 d .
H10A H 0.0583 0.7225 0.3021 0.033 Uiso 1 1 calc R
C10B C 0.2379(2) 0.66791(16) 0.01421(11) 0.0264(4) Uani 1 1 d .
H10B H 0.3159 0.7003 0.0497 0.032 Uiso 1 1 calc R
C11A C -0.0047(2) 0.81528(17) 0.26698(12) 0.0284(5) Uani 1 1 d .
H11A H -0.0521 0.8297 0.2998 0.034 Uiso 1 1 calc R
C11B C 0.1613(2) 0.71771(17) -0.00551(11) 0.0280(5) Uani 1 1 d .
H11B H 0.1873 0.7838 0.0162 0.034 Uiso 1 1 calc R
C12A C 0.0007(2) 0.85812(15) 0.21761(11) 0.0255(4) Uani 1 1 d .
C12B C 0.0449(2) 0.66773(17) -0.05822(11) 0.0276(5) Uani 1 1 d .
C13A C 0.0676(2) 0.83675(18) 0.16697(12) 0.0297(5) Uani 1 1 d .
H13A H 0.0702 0.8659 0.1336 0.036 Uiso 1 1 calc R
C13B C 0.0044(3) 0.57009(18) -0.09259(12) 0.0329(5) Uani 1 1 d .
H13B H -0.0738 0.5382 -0.1280 0.039 Uiso 1 1 calc R
C14A C 0.1303(3) 0.77127(18) 0.16742(11) 0.0296(5) Uani 1 1 d .
H14A H 0.1749 0.7559 0.1335 0.035 Uiso 1 1 calc R
C14B C 0.0823(3) 0.52079(17) -0.07333(12) 0.0319(5) Uani 1 1 d .
H14B H 0.0575 0.4553 -0.0965 0.038 Uiso 1 1 calc R
C15A C 0.4814(2) 0.59499(15) 0.34413(10) 0.0218(4) Uani 1 1 d .
C15B C 0.6046(2) 0.56484(15) 0.17119(10) 0.0216(4) Uani 1 1 d .
C16A C 0.3738(2) 0.53401(16) 0.28815(10) 0.0225(4) Uani 1 1 d .
C16B C 0.5094(2) 0.48074(15) 0.12156(10) 0.0208(4) Uani 1 1 d .
C17A C 0.3293(2) 0.43317(16) 0.27194(10) 0.0236(4) Uani 1 1 d .
H17A H 0.2592 0.3931 0.2338 0.028 Uiso 1 1 calc R
C17B C 0.4988(2) 0.39019(15) 0.12698(10) 0.0208(4) Uani 1 1 d .
H17B H 0.4353 0.3340 0.0942 0.025 Uiso 1 1 calc R
C18A C 0.3890(2) 0.39288(15) 0.31235(10) 0.0230(4) Uani 1 1 d .
C18B C 0.5808(2) 0.38276(15) 0.18006(10) 0.0209(4) Uani 1 1 d .
C19A C 0.4923(2) 0.45463(16) 0.37077(10) 0.0220(4) Uani 1 1 d .
C19B C 0.6761(2) 0.46678(15) 0.23015(10) 0.0213(4) Uani 1 1 d .
C20A C 0.5404(2) 0.55430(15) 0.38600(10) 0.0231(4) Uani 1 1 d .
H20A H 0.6115 0.5942 0.4238 0.028 Uiso 1 1 calc R
C20B C 0.6849(2) 0.55681(15) 0.22589(10) 0.0225(4) Uani 1 1 d .
H20B H 0.7451 0.6128 0.2599 0.027 Uiso 1 1 calc R
C21A C 0.6393(2) 0.45902(16) 0.47078(11) 0.0257(4) Uani 1 1 d .
H21C H 0.6123 0.5074 0.4986 0.031 Uiso 1 1 calc R
H21D H 0.7292 0.4913 0.4630 0.031 Uiso 1 1 calc R
C21B C 0.8616(2) 0.53666(16) 0.32818(12) 0.0287(5) Uani 1 1 d .
H21A H 0.8214 0.5677 0.3615 0.034 Uiso 1 1 calc R
H21B H 0.9061 0.5828 0.3065 0.034 Uiso 1 1 calc R
C22A C 0.6437(2) 0.38416(17) 0.50382(11) 0.0278(5) Uani 1 1 d .
H22A H 0.7004 0.4157 0.5494 0.033 Uiso 1 1 calc R
H22B H 0.5510 0.3460 0.5056 0.033 Uiso 1 1 calc R
C22B C 0.9655(2) 0.50514(18) 0.36123(13) 0.0319(5) Uani 1 1 d .
H22C H 1.0050 0.4738 0.3277 0.038 Uiso 1 1 calc R
H22D H 1.0400 0.5613 0.3937 0.038 Uiso 1 1 calc R
C23A C 0.6850(3) 0.2373(2) 0.48213(14) 0.0381(6) Uani 1 1 d .
H23C H 0.6880 0.2510 0.5298 0.046 Uiso 1 1 calc R
H23D H 0.7623 0.2186 0.4738 0.046 Uiso 1 1 calc R
C23B C 0.9909(2) 0.40371(17) 0.42472(12) 0.0300(5) Uani 1 1 d .
H23A H 0.9505 0.3763 0.4572 0.036 Uiso 1 1 calc R
H23B H 1.0776 0.4575 0.4489 0.036 Uiso 1 1 calc R
C24A C 0.5523(3) 0.1539(2) 0.44308(14) 0.0405(6) Uani 1 1 d .
H24A H 0.5468 0.0973 0.4564 0.049 Uiso 1 1 calc R
H24B H 0.4740 0.1706 0.4526 0.049 Uiso 1 1 calc R
C24B C 1.0204(2) 0.32750(19) 0.37487(13) 0.0335(5) Uani 1 1 d .
H24C H 1.0592 0.3531 0.3413 0.040 Uiso 1 1 calc R
H24D H 1.0863 0.3075 0.3976 0.040 Uiso 1 1 calc R
C25A C 0.4262(3) 0.05143(18) 0.33240(15) 0.0404(6) Uani 1 1 d .
H25A H 0.3444 0.0592 0.3453 0.049 Uiso 1 1 calc R
H25B H 0.4300 -0.0079 0.3387 0.049 Uiso 1 1 calc R
C25B C 0.8986(3) 0.1739(2) 0.28864(14) 0.0397(6) Uani 1 1 d .
H25C H 0.8265 0.1121 0.2836 0.048 Uiso 1 1 calc R
H25D H 0.9872 0.1677 0.2984 0.048 Uiso 1 1 calc R
C26A C 0.4187(3) 0.04557(17) 0.25986(15) 0.0386(6) Uani 1 1 d .
H26C H 0.5018 0.0389 0.2480 0.046 Uiso 1 1 calc R
H26D H 0.3401 -0.0120 0.2318 0.046 Uiso 1 1 calc R
C26B C 0.8817(3) 0.1957(2) 0.22414(14) 0.0396(6) Uani 1 1 d .
H26A H 0.9518 0.2579 0.2287 0.048 Uiso 1 1 calc R
H26B H 0.8917 0.1461 0.1885 0.048 Uiso 1 1 calc R
C27A C 0.2691(2) 0.12886(16) 0.23986(12) 0.0290(5) Uani 1 1 d .
H27A H 0.2335 0.1156 0.2778 0.035 Uiso 1 1 calc R
H27B H 0.2080 0.0789 0.1990 0.035 Uiso 1 1 calc R
C27B C 0.7253(3) 0.22516(18) 0.15086(12) 0.0321(5) Uani 1 1 d .
H27C H 0.7386 0.1810 0.1128 0.039 Uiso 1 1 calc R
H27D H 0.7910 0.2902 0.1583 0.039 Uiso 1 1 calc R
C28A C 0.2752(2) 0.22767(15) 0.23797(11) 0.0254(4) Uani 1 1 d .
H28C H 0.3178 0.2437 0.2024 0.030 Uiso 1 1 calc R
H28D H 0.1827 0.2284 0.2301 0.030 Uiso 1 1 calc R
C28B C 0.5798(2) 0.22199(16) 0.13675(11) 0.0275(5) Uani 1 1 d .
H28A H 0.5592 0.2328 0.0941 0.033 Uiso 1 1 calc R
H28B H 0.5150 0.1585 0.1335 0.033 Uiso 1 1 calc R
O12 O 0.7610(3) 0.7914(2) 0.59987(14) 0.0729(7) Uani 1 1 d .
H12A H 0.7072 0.7515 0.6150 0.109 Uiso 1 1 d G
H12B H 0.7343 0.7730 0.5573 0.109 Uiso 1 1 d G
Cl1 Cl 0.51002(6) 0.82291(4) 0.24692(3) 0.02827(14) Uani 1 1 d .

loop_
_atom_site_aniso_label
_atom_site_aniso_U_11
_atom_site_aniso_U_22
_atom_site_aniso_U_33
_atom_site_aniso_U_23
_atom_site_aniso_U_13
_atom_site_aniso_U_12
K1 0.0246(2) 0.0220(2) 0.0246(2) 0.00721(18) 0.00381(17) 0.00999(18)
O1A 0.0362(9) 0.0221(7) 0.0214(7) 0.0054(6) 0.0006(6) 0.0073(6)
O1B 0.0378(9) 0.0201(7) 0.0243(7) 0.0056(6) 0.0078(6) 0.0153(6)
O2A 0.0403(9) 0.0413(9) 0.0281(8) 0.0172(7) 0.0139(7) 0.0232(8)
O2B 0.0344(8) 0.0307(8) 0.0183(7) 0.0045(6) 0.0032(6) 0.0202(7)
O3A 0.0374(9) 0.0276(8) 0.0219(8) 0.0052(6) 0.0004(6) 0.0055(7)
O3B 0.0574(12) 0.0389(10) 0.0429(10) 0.0214(8) 0.0210(9) 0.0206(9)
O4A 0.0465(10) 0.0219(8) 0.0324(9) 0.0108(7) 0.0005(7) 0.0081(7)
O4B 0.0439(10) 0.0391(10) 0.0562(12) 0.0299(9) 0.0053(9) 0.0176(8)
O5A 0.0777(15) 0.0503(12) 0.0585(13) 0.0227(10) 0.0387(12) 0.0459(12)
O5B 0.0546(12) 0.0387(10) 0.0504(11) 0.0146(9) 0.0071(9) 0.0329(9)
O6A 0.0350(9) 0.0346(9) 0.0441(10) 0.0175(8) 0.0054(7) 0.0189(7)
O6B 0.0487(12) 0.0611(13) 0.0476(11) 0.0041(10) -0.0144(9) 0.0352(11)
O7A 0.0323(8) 0.0221(7) 0.0233(7) 0.0037(6) -0.0052(6) 0.0126(6)
O7B 0.0261(7) 0.0198(7) 0.0255(7) 0.0068(6) -0.0069(6) 0.0078(6)
O8A 0.0359(9) 0.0338(9) 0.0337(8) 0.0159(7) 0.0098(7) 0.0210(7)
O8B 0.0262(8) 0.0268(8) 0.0293(8) 0.0118(6) -0.0011(6) 0.0104(6)
O9A 0.0407(10) 0.0313(9) 0.0403(9) 0.0149(7) 0.0118(8) 0.0161(8)
O9B 0.0321(8) 0.0330(9) 0.0347(9) 0.0122(7) 0.0065(7) 0.0177(7)
O10A 0.0302(8) 0.0217(8) 0.0414(9) 0.0089(7) 0.0086(7) 0.0111(6)
O10B 0.0384(9) 0.0414(9) 0.0337(9) 0.0160(7) 0.0092(7) 0.0261(8)
O11A 0.0359(8) 0.0177(7) 0.0248(8) 0.0037(6) -0.0031(6) 0.0089(6)
O11B 0.0321(8) 0.0181(7) 0.0235(7) 0.0066(6) 0.0035(6) 0.0121(6)
N1A 0.0306(9) 0.0191(9) 0.0208(8) 0.0045(7) -0.0017(7) 0.0079(7)
N1B 0.0346(10) 0.0188(8) 0.0188(8) 0.0047(7) 0.0040(7) 0.0151(7)
N2A 0.0378(10) 0.0213(9) 0.0221(9) 0.0057(7) -0.0016(8) 0.0083(8)
N2B 0.0356(10) 0.0227(9) 0.0270(9) 0.0097(7) 0.0106(8) 0.0178(8)
N3A 0.0294(9) 0.0241(9) 0.0184(8) 0.0063(7) 0.0024(7) 0.0124(7)
N3B 0.0300(9) 0.0236(9) 0.0157(8) 0.0036(7) 0.0010(7) 0.0160(7)
N4A 0.0308(9) 0.0265(9) 0.0201(8) 0.0063(7) 0.0041(7) 0.0160(8)
N4B 0.0371(10) 0.0245(9) 0.0175(8) 0.0017(7) -0.0004(7) 0.0205(8)
N5A 0.0322(10) 0.0219(9) 0.0246(9) 0.0060(7) 0.0034(8) 0.0101(8)
N5B 0.0380(11) 0.0236(9) 0.0308(10) 0.0109(8) 0.0021(8) 0.0082(8)
N6A 0.0281(10) 0.0233(9) 0.0383(11) 0.0057(8) 0.0065(8) 0.0113(8)
N6B 0.0424(12) 0.0452(13) 0.0245(9) 0.0084(9) 0.0031(9) 0.0306(10)
C1A 0.0281(11) 0.0196(10) 0.0228(10) 0.0038(8) 0.0042(8) 0.0084(8)
C1B 0.0231(10) 0.0183(9) 0.0212(10) 0.0042(8) -0.0002(8) 0.0091(8)
C2A 0.0307(11) 0.0204(10) 0.0236(10) 0.0038(8) 0.0030(9) 0.0113(9)
C2B 0.0272(11) 0.0176(9) 0.0245(10) 0.0056(8) 0.0016(8) 0.0089(8)
C3A 0.0406(13) 0.0233(11) 0.0243(11) 0.0084(9) 0.0048(9) 0.0071(10)
C3B 0.0297(11) 0.0215(10) 0.0295(11) 0.0079(9) 0.0047(9) 0.0138(9)
C4A 0.0387(12) 0.0257(11) 0.0196(10) 0.0046(9) 0.0016(9) 0.0083(10)
C4B 0.0315(11) 0.0248(11) 0.0282(11) 0.0076(9) 0.0071(9) 0.0103(9)
C5A 0.0306(11) 0.0195(10) 0.0258(11) 0.0051(8) 0.0039(9) 0.0101(9)
C5B 0.0313(11) 0.0209(10) 0.0265(11) 0.0097(9) 0.0006(9) 0.0075(9)
C6A 0.0366(12) 0.0210(10) 0.0248(11) 0.0083(8) 0.0051(9) 0.0119(9)
C6B 0.0336(12) 0.0211(10) 0.0348(12) 0.0101(9) 0.0031(9) 0.0144(9)
C7A 0.0385(12) 0.0233(10) 0.0195(10) 0.0051(8) 0.0010(9) 0.0126(9)
C7B 0.0338(12) 0.0249(11) 0.0323(11) 0.0103(9) 0.0088(9) 0.0157(9)
C8A 0.0244(10) 0.0210(10) 0.0233(10) 0.0056(8) 0.0024(8) 0.0074(8)
C8B 0.0253(10) 0.0201(9) 0.0205(10) 0.0059(8) 0.0016(8) 0.0121(8)
C9A 0.0224(10) 0.0214(10) 0.0235(10) 0.0041(8) 0.0014(8) 0.0078(8)
C9B 0.0296(11) 0.0261(10) 0.0181(9) 0.0061(8) 0.0029(8) 0.0170(9)
C10A 0.0348(12) 0.0239(10) 0.0277(11) 0.0100(9) 0.0101(9) 0.0126(9)
C10B 0.0301(11) 0.0252(11) 0.0204(10) 0.0023(8) -0.0032(8) 0.0134(9)
C11A 0.0314(11) 0.0273(11) 0.0275(11) 0.0065(9) 0.0100(9) 0.0130(9)
C11B 0.0371(12) 0.0249(11) 0.0233(10) 0.0038(8) 0.0036(9) 0.0176(10)
C12A 0.0235(10) 0.0201(10) 0.0300(11) 0.0047(8) 0.0022(8) 0.0088(8)
C12B 0.0329(12) 0.0330(12) 0.0243(10) 0.0105(9) 0.0049(9) 0.0215(10)
C13A 0.0341(12) 0.0334(12) 0.0280(11) 0.0132(9) 0.0070(9) 0.0185(10)
C13B 0.0310(12) 0.0341(12) 0.0269(11) 0.0043(10) -0.0072(9) 0.0135(10)
C14A 0.0352(12) 0.0373(12) 0.0262(11) 0.0133(9) 0.0101(9) 0.0228(10)
C14B 0.0394(13) 0.0233(11) 0.0266(11) 0.0005(9) -0.0060(9) 0.0147(10)
C15A 0.0245(10) 0.0193(10) 0.0204(10) 0.0041(8) 0.0041(8) 0.0090(8)
C15B 0.0259(10) 0.0196(10) 0.0209(10) 0.0057(8) 0.0035(8) 0.0119(8)
C16A 0.0243(10) 0.0249(10) 0.0193(9) 0.0069(8) 0.0033(8) 0.0114(8)
C16B 0.0241(10) 0.0221(10) 0.0180(9) 0.0048(8) 0.0030(8) 0.0132(8)
C17A 0.0227(10) 0.0231(10) 0.0215(10) 0.0038(8) 0.0006(8) 0.0086(8)
C17B 0.0236(10) 0.0192(10) 0.0181(9) 0.0032(8) 0.0020(8) 0.0094(8)
C18A 0.0261(10) 0.0200(10) 0.0209(10) 0.0043(8) 0.0032(8) 0.0090(8)
C18B 0.0242(10) 0.0176(9) 0.0233(10) 0.0064(8) 0.0059(8) 0.0109(8)
C19A 0.0240(10) 0.0242(10) 0.0192(9) 0.0057(8) 0.0024(8) 0.0128(8)
C19B 0.0228(10) 0.0226(10) 0.0191(9) 0.0066(8) 0.0015(8) 0.0107(8)
C20A 0.0243(10) 0.0222(10) 0.0196(9) 0.0025(8) 0.0012(8) 0.0095(8)
C20B 0.0251(10) 0.0181(10) 0.0216(10) 0.0039(8) 0.0002(8) 0.0085(8)
C21A 0.0256(10) 0.0262(11) 0.0209(10) 0.0036(8) -0.0022(8) 0.0104(9)
C21B 0.0282(11) 0.0205(10) 0.0302(11) 0.0077(9) -0.0064(9) 0.0054(9)
C22A 0.0282(11) 0.0316(11) 0.0239(10) 0.0076(9) 0.0031(8) 0.0138(9)
C22B 0.0244(11) 0.0309(12) 0.0380(12) 0.0176(10) -0.0038(9) 0.0068(9)
C23A 0.0500(15) 0.0378(13) 0.0388(13) 0.0183(11) 0.0100(11) 0.0274(12)
C23B 0.0266(11) 0.0320(12) 0.0310(11) 0.0152(9) -0.0033(9) 0.0105(9)
C24A 0.0519(16) 0.0376(14) 0.0446(15) 0.0242(12) 0.0176(12) 0.0219(12)
C24B 0.0264(11) 0.0382(13) 0.0417(13) 0.0211(11) 0.0050(10) 0.0143(10)
C25A 0.0419(14) 0.0259(12) 0.0579(16) 0.0191(11) 0.0110(12) 0.0144(11)
C25B 0.0470(15) 0.0410(14) 0.0409(14) 0.0125(11) 0.0075(11) 0.0303(12)
C26A 0.0424(14) 0.0209(11) 0.0510(15) 0.0077(10) 0.0065(11) 0.0146(10)
C26B 0.0409(14) 0.0504(15) 0.0410(14) 0.0158(12) 0.0128(11) 0.0318(13)
C27A 0.0264(11) 0.0186(10) 0.0330(12) 0.0024(9) 0.0018(9) 0.0040(8)
C27B 0.0424(13) 0.0324(12) 0.0282(11) 0.0091(9) 0.0109(10) 0.0219(11)
C28A 0.0226(10) 0.0217(10) 0.0255(10) 0.0031(8) 0.0005(8) 0.0059(8)
C28B 0.0360(12) 0.0190(10) 0.0243(10) 0.0029(8) 0.0000(9) 0.0120(9)
O12 0.0758(18) 0.090(2) 0.0567(15) 0.0282(14) 0.0143(13) 0.0338(15)
Cl1 0.0355(3) 0.0261(3) 0.0241(3) 0.0060(2) 0.0054(2) 0.0151(2)

loop_
_atom_type_symbol
_atom_type_description
_atom_type_scat_dispersion_real
_atom_type_scat_dispersion_imag
_atom_type_scat_source
C C 0.0181 0.0091 'International Tables Vol C Tables 4.2.6.8 and 6.1.1.4'
H H 0.0000 0.0000 'International Tables Vol C Tables 4.2.6.8 and 6.1.1.4'
Cl Cl 0.3639 0.7018 'International Tables Vol C Tables 4.2.6.8 and 6.1.1.4'
K K 0.3868 1.0657 'International Tables Vol C Tables 4.2.6.8 and 6.1.1.4'
N N 0.0311 0.0180 'International Tables Vol C Tables 4.2.6.8 and 6.1.1.4'
O O 0.0492 0.0322 'International Tables Vol C Tables 4.2.6.8 and 6.1.1.4'

loop_
_exptl_crystal_face_index_h
_exptl_crystal_face_index_k
_exptl_crystal_face_index_l
_exptl_crystal_face_perp_dist
_exptl_oxdiff_crystal_face_indexfrac_h
_exptl_oxdiff_crystal_face_indexfrac_k
_exptl_oxdiff_crystal_face_indexfrac_l
_exptl_oxdiff_crystal_face_x
_exptl_oxdiff_crystal_face_y
_exptl_oxdiff_crystal_face_z
4 3 -11 0.1027 4.0000 3.0000 -11.0000 -0.1139 0.4484 0.8688
-6 1 9 0.0675 -6.0000 1.0000 9.0000 0.0449 -0.0427 -1.0328
1 -9 9 0.0779 1.0000 -9.0000 9.0000 0.2768 -0.9411 -0.2024
6 -7 -2 0.0932 6.0000 -7.0000 -2.0000 0.1552 -0.5959 0.7835
-6 7 2 0.0865 -6.0000 7.0000 2.0000 -0.1552 0.5959 -0.7835
-4 -5 -2 0.0633 -4.0000 -5.0000 -2.0000 0.9943 -0.0316 -0.3584
2 -5 -10 0.0999 2.0000 -5.0000 -10.0000 0.8011 0.0286 0.6321
1 9 -1 0.0427 1.0000 9.0000 -1.0000 -0.9073 0.5231 0.1196
1 -3 13 0.0591 1.0000 -3.0000 13.0000 -0.5070 -0.7542 -0.3789
-3 3 -11 0.0967 -3.0000 3.0000 -11.0000 0.6068 0.7615 0.0746
5 0 5 0.0359 5.0000 -0.0000 5.0000 -0.7802 -0.4290 0.3738
0 1 12 0.0513 -0.0000 1.0000 12.0000 -0.7321 -0.4343 -0.4681
5 4 2 0.0345 5.0000 4.0000 2.0000 -1.0020 -0.0716 0.4754

loop_
_geom_angle_atom_site_label_1
_geom_angle_atom_site_label_2
_geom_angle_atom_site_label_3
_geom_angle
O7A K1 O10B 162.06(5)
O7A K1 O11A 49.55(4)
O7A K1 C19A 21.83(5)
O7A K1 C26A 111.60(6)
O7B K1 O7A 83.24(5)
O7B K1 O10B 81.19(5)
O7B K1 O11A 90.40(4)
O7B K1 O11B 54.18(4)
O7B K1 C19A 66.93(5)
O7B K1 C26A 140.65(6)
O8A K1 O7A 57.33(4)
O8A K1 O7B 114.93(5)
O8A K1 O10B 138.53(5)
O8A K1 O11A 97.32(5)
O8A K1 O11B 161.62(5)
O8A K1 C19A 78.58(5)
O8A K1 C26A 103.29(6)
O8B K1 O7A 81.31(5)
O8B K1 O7B 58.20(4)
O8B K1 O8A 65.76(5)
O8B K1 O10B 97.86(5)
O8B K1 O11A 125.75(4)
O8B K1 O11B 110.39(5)
O8B K1 C19A 85.19(5)
O8B K1 C26A 156.02(6)
O9A K1 O7A 92.99(5)
O9A K1 O7B 175.37(5)
O9A K1 O8A 60.58(5)
O9A K1 O8B 118.67(5)
O9A K1 O9B 82.23(5)
O9A K1 O10B 102.94(5)
O9A K1 O11A 89.18(5)
O9A K1 O11B 129.76(5)
O9A K1 C19A 110.09(5)
O9A K1 C26A 43.47(6)
O9B K1 O7A 132.25(5)
O9B K1 O7B 98.30(5)
O9B K1 O8A 79.94(5)
O9B K1 O8B 60.80(5)
O9B K1 O10B 59.42(5)
O9B K1 O11A 171.25(5)
O9B K1 O11B 114.68(5)
O9B K1 C19A 145.02(5)
O9B K1 C26A 97.12(6)
O10A K1 O7A 101.04(5)
O10A K1 O7B 120.71(5)
O10A K1 O8A 116.47(5)
O10A K1 O8B 177.37(5)
O10A K1 O9A 62.58(5)
O10A K1 O9B 117.74(5)
O10A K1 O10B 79.54(5)
O10A K1 O11A 55.97(4)
O10A K1 O11B 67.96(5)
O10A K1 C19A 96.56(5)
O10A K1 C26A 23.73(6)
O10B K1 O11A 121.56(5)
O10B K1 C19A 140.39(5)
O10B K1 C26A 76.03(6)
O11A K1 C19A 40.58(4)
O11A K1 C26A 75.32(5)
O11B K1 O7A 104.72(4)
O11B K1 O10B 58.59(4)
O11B K1 O11A 69.82(4)
O11B K1 C19A 83.21(5)
O11B K1 C26A 86.50(6)
C26A K1 C19A 114.49(6)
C19A O7A K1 106.40(12)
C19A O7A C21A 119.80(17)
C21A O7A K1 108.23(12)
C19B O7B K1 120.79(12)
C19B O7B C21B 116.80(16)
C21B O7B K1 116.64(12)
C22A O8A K1 119.12(12)
C22A O8A C23A 113.88(18)
C23A O8A K1 111.29(14)
C22B O8B K1 118.37(13)
C22B O8B C23B 112.63(17)
C23B O8B K1 109.50(13)
C24A O9A K1 119.38(15)
C24A O9A C25A 113.0(2)
C25A O9A K1 116.85(15)
C24B O9B K1 118.43(13)
C25B O9B K1 113.47(14)
C25B O9B C24B 114.2(2)
C26A O10A K1 105.15(14)
C27A O10A K1 125.81(12)
C27A O10A C26A 114.01(18)
C26B O10B K1 116.31(14)
C27B O10B K1 116.45(13)
C27B O10B C26B 111.99(19)
C18A O11A K1 101.91(12)
C18A O11A C28A 118.84(17)
C28A O11A K1 107.86(12)
C18B O11B K1 120.97(12)
C18B O11B C28B 117.82(16)
C28B O11B K1 113.11(12)
C1A N1A H1A 116.0
C1A N1A C15A 127.93(19)
C15A N1A H1A 116.0
C1B N1B H1B 118.3
C1B N1B C15B 123.38(17)
C15B N1B H1B 118.3
C1A N2A H2A 116.2
C1A N2A C2A 127.52(19)
C2A N2A H2A 116.2
C1B N2B H2B 116.4
C1B N2B C2B 127.26(18)
C2B N2B H2B 116.4
C8A N3A H3AA 118.7
C8A N3A C16A 122.68(18)
C16A N3A H3AA 118.7
C8B N3B H3B 117.1
C8B N3B C16B 125.75(17)
C16B N3B H3B 117.1
C8A N4A H4A 116.4
C9A N4A H4A 116.4
C9A N4A C8A 127.14(18)
C8B N4B H4B 117.4
C8B N4B C9B 125.20(17)
C9B N4B H4B 117.4
O3A N5A O4A 123.19(19)
O3A N5A C5A 118.13(19)
O4A N5A C5A 118.68(19)
O3B N5B O4B 123.3(2)
O3B N5B C5B 118.7(2)
O4B N5B C5B 118.0(2)
O5A N6A O6A 123.6(2)
O5A N6A C12A 117.7(2)
O6A N6A C12A 118.71(19)
O5B N6B C12B 118.3(2)
O6B N6B O5B 123.3(2)
O6B N6B C12B 118.4(2)
O1A C1A N1A 124.3(2)
O1A C1A N2A 124.4(2)
N1A C1A N2A 111.37(19)
O1B C1B N1B 123.76(19)
O1B C1B N2B 122.9(2)
N1B C1B N2B 113.31(18)
N2A C2A C3A 124.3(2)
N2A C2A C7A 116.4(2)
C3A C2A C7A 119.3(2)
N2B C2B C3B 124.12(19)
N2B C2B C7B 116.1(2)
C3B C2B C7B 119.7(2)
C2A C3A H3A 120.3
C4A C3A C2A 119.4(2)
C4A C3A H3A 120.3
C2B C3B H3BA 119.9
C4B C3B C2B 120.3(2)
C4B C3B H3BA 119.9
C3A C4A H4AA 119.9
C3A C4A C5A 120.2(2)
C5A C4A H4AA 119.9
C3B C4B H4BA 120.7
C5B C4B C3B 118.7(2)
C5B C4B H4BA 120.7
C4A C5A N5A 119.8(2)
C4A C5A C6A 121.4(2)
C6A C5A N5A 118.7(2)
C4B C5B N5B 118.4(2)
C6B C5B N5B 119.4(2)
C6B C5B C4B 122.2(2)
C5A C6A H6A 120.7
C7A C6A C5A 118.6(2)
C7A C6A H6A 120.7
C5B C6B H6B 120.4
C7B C6B C5B 119.1(2)
C7B C6B H6B 120.4
C2A C7A H7A 119.5
C6A C7A C2A 121.0(2)
C6A C7A H7A 119.5
C2B C7B H7B 120.0
C6B C7B C2B 120.0(2)
C6B C7B H7B 120.0
O2A C8A N3A 123.9(2)
O2A C8A N4A 124.5(2)
N3A C8A N4A 111.60(18)
O2B C8B N3B 124.16(19)
O2B C8B N4B 123.25(19)
N3B C8B N4B 112.59(17)
N4A C9A C10A 124.6(2)
N4A C9A C14A 116.78(19)
C10A C9A C14A 118.6(2)
N4B C9B C10B 121.25(19)
N4B C9B C14B 118.89(19)
C14B C9B C10B 119.8(2)
C9A C10A H10A 120.1
C11A C10A C9A 119.8(2)
C11A C10A H10A 120.1
C9B C10B H10B 120.0
C11B C10B C9B 120.0(2)
C11B C10B H10B 120.0
C10A C11A H11A 119.9
C12A C11A C10A 120.2(2)
C12A C11A H11A 119.9
C10B C11B H11B 120.5
C10B C11B C12B 118.9(2)
C12B C11B H11B 120.5
C11A C12A N6A 119.1(2)
C11A C12A C13A 121.6(2)
C13A C12A N6A 119.3(2)
C11B C12B N6B 118.4(2)
C13B C12B N6B 119.3(2)
C13B C12B C11B 122.3(2)
C12A C13A H13A 120.9
C14A C13A C12A 118.3(2)
C14A C13A H13A 120.9
C12B C13B H13B 120.7
C14B C13B C12B 118.7(2)
C14B C13B H13B 120.7
C9A C14A H14A 119.2
C13A C14A C9A 121.6(2)
C13A C14A H14A 119.2
C9B C14B H14B 119.8
C13B C14B C9B 120.4(2)
C13B C14B H14B 119.8
N1A C15A C20A 123.10(19)
C16A C15A N1A 117.42(19)
C16A C15A C20A 119.37(19)
C16B C15B N1B 123.34(19)
C16B C15B C20B 119.50(19)
C20B C15B N1B 117.14(18)
C15A C16A N3A 120.09(19)
C15A C16A C17A 120.5(2)
C17A C16A N3A 119.30(19)
C15B C16B N3B 123.93(19)
C15B C16B C17B 119.02(19)
C17B C16B N3B 116.94(18)
C16A C17A H17A 119.9
C18A C17A C16A 120.23(19)
C18A C17A H17A 119.9
C16B C17B H17B 119.4
C18B C17B C16B 121.18(19)
C18B C17B H17B 119.4
O11A C18A C17A 126.28(19)
O11A C18A C19A 114.62(19)
C17A C18A C19A 119.1(2)
O11B C18B C17B 122.21(18)
O11B C18B C19B 117.43(18)
C17B C18B C19B 120.10(19)
O7A C19A K1 51.76(10)
O7A C19A C18A 113.39(18)
O7A C19A C20A 125.52(19)
C18A C19A K1 83.13(12)
C20A C19A K1 132.53(14)
C20A C19A C18A 121.1(2)
O7B C19B C18B 115.71(18)
O7B C19B C20B 125.28(19)
C20B C19B C18B 119.00(19)
C15A C20A H20A 120.2
C19A C20A C15A 119.59(19)
C19A C20A H20A 120.2
C15B C20B H20B 119.4
C19B C20B C15B 121.14(19)
C19B C20B H20B 119.4
O7A C21A H21C 110.7
O7A C21A H21D 110.7
O7A C21A C22A 105.13(18)
H21C C21A H21D 108.8
C22A C21A H21C 110.7
C22A C21A H21D 110.7
O7B C21B H21A 110.1
O7B C21B H21B 110.1
O7B C21B C22B 107.94(18)
H21A C21B H21B 108.4
C22B C21B H21A 110.1
C22B C21B H21B 110.1
O8A C22A C21A 107.73(18)
O8A C22A H22A 110.2
O8A C22A H22B 110.2
C21A C22A H22A 110.2
C21A C22A H22B 110.2
H22A C22A H22B 108.5
O8B C22B C21B 109.37(19)
O8B C22B H22C 109.8
O8B C22B H22D 109.8
C21B C22B H22C 109.8
C21B C22B H22D 109.8
H22C C22B H22D 108.2
O8A C23A H23C 109.0
O8A C23A H23D 109.0
O8A C23A C24A 113.1(2)
H23C C23A H23D 107.8
C24A C23A H23C 109.0
C24A C23A H23D 109.0
O8B C23B H23A 109.0
O8B C23B H23B 109.0
O8B C23B C24B 113.06(19)
H23A C23B H23B 107.8
C24B C23B H23A 109.0
C24B C23B H23B 109.0
O9A C24A C23A 109.4(2)
O9A C24A H24A 109.8
O9A C24A H24B 109.8
C23A C24A H24A 109.8
C23A C24A H24B 109.8
H24A C24A H24B 108.2
O9B C24B C23B 107.32(19)
O9B C24B H24C 110.3
O9B C24B H24D 110.3
C23B C24B H24C 110.3
C23B C24B H24D 110.3
H24C C24B H24D 108.5
O9A C25A H25A 109.9
O9A C25A H25B 109.9
O9A C25A C26A 108.7(2)
H25A C25A H25B 108.3
C26A C25A H25A 109.9
C26A C25A H25B 109.9
O9B C25B H25C 109.1
O9B C25B H25D 109.1
O9B C25B C26B 112.7(2)
H25C C25B H25D 107.8
C26B C25B H25C 109.1
C26B C25B H25D 109.1
K1 C26A H26C 79.3
K1 C26A H26D 159.7
O10A C26A K1 51.12(11)
O10A C26A C25A 113.1(2)
O10A C26A H26C 109.0
O10A C26A H26D 109.0
C25A C26A K1 85.70(14)
C25A C26A H26C 109.0
C25A C26A H26D 109.0
H26C C26A H26D 107.8
O10B C26B C25B 108.0(2)
O10B C26B H26A 110.1
O10B C26B H26B 110.1
C25B C26B H26A 110.1
C25B C26B H26B 110.1
H26A C26B H26B 108.4
O10A C27A H27A 110.0
O10A C27A H27B 110.0
O10A C27A C28A 108.32(17)
H27A C27A H27B 108.4
C28A C27A H27A 110.0
C28A C27A H27B 110.0
O10B C27B H27C 110.0
O10B C27B H27D 110.0
O10B C27B C28B 108.4(2)
H27C C27B H27D 108.4
C28B C27B H27C 110.0
C28B C27B H27D 110.0
O11A C28A C27A 106.36(18)
O11A C28A H28C 110.5
O11A C28A H28D 110.5
C27A C28A H28C 110.5
C27A C28A H28D 110.5
H28C C28A H28D 108.6
O11B C28B C27B 110.07(18)
O11B C28B H28A 109.6
O11B C28B H28B 109.6
C27B C28B H28A 109.6
C27B C28B H28B 109.6
H28A C28B H28B 108.2
H12A O12 H12B 109.5

loop_
_geom_bond_atom_site_label_1
_geom_bond_atom_site_label_2
_geom_bond_distance
K1 O7A 2.8982(16)
K1 O7B 2.8864(16)
K1 O8A 2.8772(17)
K1 O8B 2.8219(16)
K1 O9A 2.7797(18)
K1 O9B 2.8190(17)
K1 O10A 2.7781(17)
K1 O10B 2.9201(17)
K1 O11A 3.1086(17)
K1 O11B 2.8940(16)
K1 C19A 3.540(2)
K1 C26A 3.445(3)
O1A C1A 1.223(3)
O1B C1B 1.235(3)
O2A C8A 1.213(3)
O2B C8B 1.228(3)
O3A N5A 1.233(3)
O3B N5B 1.227(3)
O4A N5A 1.233(3)
O4B N5B 1.228(3)
O5A N6A 1.221(3)
O5B N6B 1.235(3)
O6A N6A 1.223(3)
O6B N6B 1.227(3)
O7A C19A 1.372(3)
O7A C21A 1.434(3)
O7B C19B 1.364(3)
O7B C21B 1.436(3)
O8A C22A 1.416(3)
O8A C23A 1.429(3)
O8B C22B 1.417(3)
O8B C23B 1.426(3)
O9A C24A 1.421(3)
O9A C25A 1.429(3)
O9B C24B 1.430(3)
O9B C25B 1.423(3)
O10A C26A 1.436(3)
O10A C27A 1.423(3)
O10B C26B 1.429(3)
O10B C27B 1.406(3)
O11A C18A 1.375(3)
O11A C28A 1.428(3)
O11B C18B 1.375(3)
O11B C28B 1.433(3)
N1A H1A 0.8600
N1A C1A 1.369(3)
N1A C15A 1.403(3)
N1B H1B 0.8600
N1B C1B 1.352(3)
N1B C15B 1.425(3)
N2A H2A 0.8600
N2A C1A 1.375(3)
N2A C2A 1.389(3)
N2B H2B 0.8600
N2B C1B 1.370(3)
N2B C2B 1.392(3)
N3A H3AA 0.8600
N3A C8A 1.372(3)
N3A C16A 1.427(3)
N3B H3B 0.8600
N3B C8B 1.360(3)
N3B C16B 1.415(3)
N4A H4A 0.8600
N4A C8A 1.395(3)
N4A C9A 1.391(3)
N4B H4B 0.8600
N4B C8B 1.373(3)
N4B C9B 1.392(3)
N5A C5A 1.454(3)
N5B C5B 1.461(3)
N6A C12A 1.466(3)
N6B C12B 1.460(3)
C2A C3A 1.401(3)
C2A C7A 1.407(3)
C2B C3B 1.394(3)
C2B C7B 1.405(3)
C3A H3A 0.9300
C3A C4A 1.382(3)
C3B H3BA 0.9300
C3B C4B 1.387(3)
C4A H4AA 0.9300
C4A C5A 1.382(3)
C4B H4BA 0.9300
C4B C5B 1.385(3)
C5A C6A 1.388(3)
C5B C6B 1.381(4)
C6A H6A 0.9300
C6A C7A 1.376(3)
C6B H6B 0.9300
C6B C7B 1.380(3)
C7A H7A 0.9300
C7B H7B 0.9300
C9A C10A 1.394(3)
C9A C14A 1.405(3)
C9B C10B 1.399(3)
C9B C14B 1.397(3)
C10A H10A 0.9300
C10A C11A 1.388(3)
C10B H10B 0.9300
C10B C11B 1.379(3)
C11A H11A 0.9300
C11A C12A 1.372(3)
C11B H11B 0.9300
C11B C12B 1.385(3)
C12A C13A 1.386(3)
C12B C13B 1.380(3)
C13A H13A 0.9300
C13A C14A 1.377(3)
C13B H13B 0.9300
C13B C14B 1.379(3)
C14A H14A 0.9300
C14B H14B 0.9300
C15A C16A 1.394(3)
C15A C20A 1.403(3)
C15B C16B 1.398(3)
C15B C20B 1.401(3)
C16A C17A 1.398(3)
C16B C17B 1.399(3)
C17A H17A 0.9300
C17A C18A 1.381(3)
C17B H17B 0.9300
C17B C18B 1.380(3)
C18A C19A 1.407(3)
C18B C19B 1.402(3)
C19A C20A 1.381(3)
C19B C20B 1.387(3)
C20A H20A 0.9300
C20B H20B 0.9300
C21A H21C 0.9700
C21A H21D 0.9700
C21A C22A 1.506(3)
C21B H21A 0.9700
C21B H21B 0.9700
C21B C22B 1.500(3)
C22A H22A 0.9700
C22A H22B 0.9700
C22B H22C 0.9700
C22B H22D 0.9700
C23A H23C 0.9700
C23A H23D 0.9700
C23A C24A 1.500(4)
C23B H23A 0.9700
C23B H23B 0.9700
C23B C24B 1.508(4)
C24A H24A 0.9700
C24A H24B 0.9700
C24B H24C 0.9700
C24B H24D 0.9700
C25A H25A 0.9700
C25A H25B 0.9700
C25A C26A 1.506(4)
C25B H25C 0.9700
C25B H25D 0.9700
C25B C26B 1.492(4)
C26A H26C 0.9700
C26A H26D 0.9700
C26B H26A 0.9700
C26B H26B 0.9700
C27A H27A 0.9700
C27A H27B 0.9700
C27A C28A 1.514(3)
C27B H27C 0.9700
C27B H27D 0.9700
C27B C28B 1.503(3)
C28A H28C 0.9700
C28A H28D 0.9700
C28B H28A 0.9700
C28B H28B 0.9700
O12 H12A 0.8497
O12 H12B 0.8500

loop_
_geom_torsion_atom_site_label_1
_geom_torsion_atom_site_label_2
_geom_torsion_atom_site_label_3
_geom_torsion_atom_site_label_4
_geom_torsion
K1 O7A C19A C18A 59.56(19)
K1 O7A C19A C20A -119.67(19)
K1 O7A C21A C22A -68.61(17)
K1 O7B C19B C18B -32.5(2)
K1 O7B C19B C20B 148.82(17)
K1 O7B C21B C22B 46.1(2)
K1 O8A C22A C21A -33.1(2)
K1 O8A C23A C24A -49.0(2)
K1 O8B C22B C21B 48.5(2)
K1 O8B C23B C24B 57.9(2)
K1 O9A C24A C23A -38.8(3)
K1 O9A C25A C26A 26.0(2)
K1 O9B C24B C23B 34.1(2)
K1 O9B C25B C26B 55.3(3)
K1 O10A C26A C25A 63.3(2)
K1 O10A C27A C28A 37.5(2)
K1 O10B C26B C25B 38.2(3)
K1 O10B C27B C28B -44.7(2)
K1 O11A C18A C17A 132.1(2)
K1 O11A C18A C19A -48.75(19)
K1 O11A C28A C27A 59.36(18)
K1 O11B C18B C17B -154.19(15)
K1 O11B C18B C19B 20.0(2)
K1 O11B C28B C27B -53.9(2)
K1 C19A C20A C15A 114.0(2)
O3A N5A C5A C4A 10.6(3)
O3A N5A C5A C6A -171.1(2)
O3B N5B C5B C4B -14.9(3)
O3B N5B C5B C6B 165.9(2)
O4A N5A C5A C4A -169.1(2)
O4A N5A C5A C6A 9.3(3)
O4B N5B C5B C4B 164.4(2)
O4B N5B C5B C6B -14.7(3)
O5A N6A C12A C11A -3.3(3)
O5A N6A C12A C13A 178.8(2)
O5B N6B C12B C11B 17.5(3)
O5B N6B C12B C13B -160.6(2)
O6A N6A C12A C11A 177.0(2)
O6A N6A C12A C13A -0.9(3)
O6B N6B C12B C11B -162.2(2)
O6B N6B C12B C13B 19.8(3)
O7A C19A C20A C15A -178.10(19)
O7A C21A C22A O8A 67.9(2)
O7B C19B C20B C15B 175.95(19)
O7B C21B C22B O8B -61.1(3)
O8A C23A C24A O9A 59.3(3)
O8B C23B C24B O9B -62.6(2)
O9A C25A C26A K1 -18.46(17)
O9A C25A C26A O10A -62.7(3)
O9B C25B C26B O10B -62.7(3)
O10A C27A C28A O11A -64.9(2)
O10B C27B C28B O11B 66.3(2)
O11A C18A C19A K1 40.60(16)
O11A C18A C19A O7A -2.4(3)
O11A C18A C19A C20A 176.86(19)
O11B C18B C19B O7B 7.8(3)
O11B C18B C19B C20B -173.40(18)
N1A C15A C16A N3A -2.8(3)
N1A C15A C16A C17A 173.26(19)
N1A C15A C20A C19A -175.28(19)
N1B C15B C16B N3B 4.3(3)
N1B C15B C16B C17B -179.51(19)
N1B C15B C20B C19B -178.84(19)
N2A C2A C3A C4A -179.7(2)
N2A C2A C7A C6A 179.8(2)
N2B C2B C3B C4B -177.3(2)
N2B C2B C7B C6B 178.6(2)
N3A C16A C17A C18A 177.85(19)
N3B C16B C17B C18B 176.15(18)
N4A C9A C10A C11A -178.0(2)
N4A C9A C14A C13A 179.1(2)
N4B C9B C10B C11B 177.7(2)
N4B C9B C14B C13B -178.7(2)
N5A C5A C6A C7A -178.5(2)
N5B C5B C6B C7B 179.2(2)
N6A C12A C13A C14A 177.4(2)
N6B C12B C13B C14B 178.4(2)
C1A N1A C15A C16A 169.0(2)
C1A N1A C15A C20A -14.9(3)
C1A N2A C2A C3A -20.5(4)
C1A N2A C2A C7A 160.5(2)
C1B N1B C15B C16B -57.4(3)
C1B N1B C15B C20B 124.5(2)
C1B N2B C2B C3B -21.1(4)
C1B N2B C2B C7B 161.2(2)
C2A N2A C1A O1A 8.1(4)
C2A N2A C1A N1A -172.1(2)
C2A C3A C4A C5A 0.4(4)
C2B N2B C1B O1B -0.8(4)
C2B N2B C1B N1B 178.6(2)
C2B C3B C4B C5B -1.1(3)
C3A C2A C7A C6A 0.7(3)
C3A C4A C5A N5A 178.4(2)
C3A C4A C5A C6A 0.1(4)
C3B C2B C7B C6B 0.8(3)
C3B C4B C5B N5B -178.2(2)
C3B C4B C5B C6B 1.0(3)
C4A C5A C6A C7A -0.2(3)
C4B C5B C6B C7B 0.1(4)
C5A C6A C7A C2A -0.2(3)
C5B C6B C7B C2B -0.9(3)
C7A C2A C3A C4A -0.8(4)
C7B C2B C3B C4B 0.3(3)
C8A N3A C16A C15A -70.0(3)
C8A N3A C16A C17A 113.9(2)
C8A N4A C9A C10A -17.9(4)
C8A N4A C9A C14A 163.5(2)
C8B N3B C16B C15B -52.3(3)
C8B N3B C16B C17B 131.5(2)
C8B N4B C9B C10B 35.9(3)
C8B N4B C9B C14B -147.5(2)
C9A N4A C8A O2A 10.3(4)
C9A N4A C8A N3A -170.3(2)
C9A C10A C11A C12A -1.5(4)
C9B N4B C8B O2B 7.5(4)
C9B N4B C8B N3B -172.1(2)
C9B C10B C11B C12B 0.5(3)
C10A C9A C14A C13A 0.4(4)
C10A C11A C12A N6A -176.4(2)
C10A C11A C12A C13A 1.5(4)
C10B C9B C14B C13B -2.0(4)
C10B C11B C12B N6B -179.2(2)
C10B C11B C12B C13B -1.3(4)
C11A C12A C13A C14A -0.4(4)
C11B C12B C13B C14B 0.4(4)
C12A C13A C14A C9A -0.5(4)
C12B C13B C14B C9B 1.2(4)
C14A C9A C10A C11A 0.6(3)
C14B C9B C10B C11B 1.1(4)
C15A N1A C1A O1A -6.1(4)
C15A N1A C1A N2A 174.1(2)
C15A C16A C17A C18A 1.8(3)
C15B N1B C1B O1B -12.2(3)
C15B N1B C1B N2B 168.37(19)
C15B C16B C17B C18B -0.3(3)
C16A N3A C8A O2A -3.3(3)
C16A N3A C8A N4A 177.30(19)
C16A C15A C20A C19A 0.7(3)
C16A C17A C18A O11A -179.2(2)
C16A C17A C18A C19A 1.7(3)
C16B N3B C8B O2B 1.2(4)
C16B N3B C8B N4B -179.2(2)
C16B C15B C20B C19B 3.0(3)
C16B C17B C18B O11B 174.60(18)
C16B C17B C18B C19B 0.6(3)
C17A C18A C19A K1 -140.19(19)
C17A C18A C19A O7A 176.80(19)
C17A C18A C19A C20A -3.9(3)
C17B C18B C19B O7B -177.88(18)
C17B C18B C19B C20B 0.9(3)
C18A O11A C28A C27A 174.51(18)
C18A C19A C20A C15A 2.7(3)
C18B O11B C28B C27B 95.2(2)
C18B C19B C20B C15B -2.7(3)
C19A O7A C21A C22A 169.29(18)
C19B O7B C21B C22B -160.42(19)
C20A C15A C16A N3A -179.03(19)
C20A C15A C16A C17A -3.0(3)
C20B C15B C16B N3B -177.64(19)
C20B C15B C16B C17B -1.5(3)
C21A O7A C19A K1 123.0(2)
C21A O7A C19A C18A -177.45(18)
C21A O7A C19A C20A 3.3(3)
C21B O7B C19B C18B 175.17(18)
C21B O7B C19B C20B -3.5(3)
C22A O8A C23A C24A 89.0(3)
C22B O8B C23B C24B -76.1(2)
C23A O8A C22A C21A -167.64(19)
C23B O8B C22B C21B 177.97(19)
C24A O9A C25A C26A 170.3(2)
C24B O9B C25B C26B -84.5(3)
C25A O9A C24A C23A 177.9(2)
C25B O9B C24B C23B 171.84(19)
C26A O10A C27A C28A 169.91(19)
C26B O10B C27B C28B 178.0(2)
C27A O10A C26A K1 -141.6(2)
C27A O10A C26A C25A -78.3(3)
C27B O10B C26B C25B 175.5(2)
C28A O11A C18A C17A 13.8(3)
C28A O11A C18A C19A -167.04(18)
C28B O11B C18B C17B 59.3(3)
C28B O11B C18B C19B -126.6(2)
